data_2224556
loop_
_publ_author_name
'Saeed, Aamer'
'Khera, Rasheed Ahmad'
'Simpson, Jim'

_publ_section_title
;
 4-Chloro-<i>N</i>-(2-methoxyphenyl)benzamide
;
_journal_coeditor_code BQ2183
_journal_issue 1
_journal_name_full 'Acta Crystallographica Section E'
_journal_page_first o214
_journal_paper_doi 10.1107/S160053680905394X
_journal_volume 66
_journal_year 2010
_chemical_formula_iupac 'C14 H12 Cl N O2'
_chemical_formula_moiety 'C14 H12 Cl N O2'
_chemical_formula_sum 'C14 H12 Cl N O2'
_chemical_formula_weight 261.70
_chemical_name_systematic
;
4-Chloro-<i>N</i>-(2-methoxyphenyl)benzamide
;
_space_group_IT_number 2
_symmetry_cell_setting triclinic
_symmetry_space_group_name_Hall '-P 1'
_symmetry_space_group_name_H-M 'P -1'
_atom_sites_solution_hydrogens geom
_atom_sites_solution_primary direct
_atom_sites_solution_secondary difmap
_cell_angle_alpha 66.683(3)
_cell_angle_beta 89.943(3)
_cell_angle_gamma 69.536(3)
_cell_formula_units_Z 2
_cell_length_a 7.6938(5)
_cell_length_b 9.2339(6)
_cell_length_c 9.8723(7)
_cell_measurement_reflns_used 5193
_cell_measurement_temperature 89(2)
_cell_measurement_theta_max 66.465
_cell_measurement_theta_min 5.194
_cell_volume 595.69(7)
_computing_cell_refinement 'APEX2 and SAINT (Bruker, 2006)'
_computing_data_collection 'APEX2 (Bruker, 2006)'
_computing_data_reduction 'SAINT (Bruker, 2006)'
_computing_molecular_graphics
;
SHELXTL (Sheldrick, 2008) and <i>Mercury</i> (Macrae <i>et al.</i>,
2006)
;
_computing_publication_material
;
SHELXL97 (Sheldrick, 2008), enCIFer (Allen <i>et al.</i>,
2004), PLATON (Spek, 2009)
and <i>publCIF</i> (Westrip, 2010)
;
_computing_structure_refinement
;
SHELXL97 (Sheldrick, 2008) and <i>TITAN2000</i> (Hunter & Simpson,
1999)
;
_computing_structure_solution
;
SHELXS97 (Sheldrick, 2008) and <i>TITAN2000</i> (Hunter & Simpson,
1999)
;
_diffrn_ambient_temperature 89(2)
_diffrn_measured_fraction_theta_full 0.968
_diffrn_measured_fraction_theta_max 0.869
_diffrn_measurement_device_type 'Bruker APEXII CCD area-detector'
_diffrn_measurement_method '\w scans'
_diffrn_radiation_monochromator graphite
_diffrn_radiation_source 'fine-focus sealed tube'
_diffrn_radiation_type MoK\a
_diffrn_radiation_wavelength 0.71073
_diffrn_reflns_av_R_equivalents 0.0344
_diffrn_reflns_av_sigmaI/netI 0.0412
_diffrn_reflns_limit_h_max 11
_diffrn_reflns_limit_h_min -10
_diffrn_reflns_limit_k_max 14
_diffrn_reflns_limit_k_min -14
_diffrn_reflns_limit_l_max 14
_diffrn_reflns_limit_l_min -15
_diffrn_reflns_number 9701
_diffrn_reflns_theta_full 25.00
_diffrn_reflns_theta_max 33.41
_diffrn_reflns_theta_min 3.40
_diffrn_standards_number 0
_exptl_absorpt_coefficient_mu 0.313
_exptl_absorpt_correction_T_max 1.000
_exptl_absorpt_correction_T_min 0.7615
_exptl_absorpt_correction_type multi-scan
_exptl_absorpt_process_details '(SADABS; Bruker, 2006)'
_exptl_crystal_colour colourless
_exptl_crystal_density_diffrn 1.459
_exptl_crystal_density_method 'not measured'
_exptl_crystal_description 'irregular block'
_exptl_crystal_F_000 272
_exptl_crystal_size_max 0.68
_exptl_crystal_size_mid 0.55
_exptl_crystal_size_min 0.38
_refine_diff_density_max 0.486
_refine_diff_density_min -0.406
_refine_ls_extinction_method none
_refine_ls_goodness_of_fit_ref 1.109
_refine_ls_hydrogen_treatment mixed
_refine_ls_matrix_type full
_refine_ls_number_parameters 167
_refine_ls_number_reflns 4037
_refine_ls_number_restraints 0
_refine_ls_restrained_S_all 1.109
_refine_ls_R_factor_all 0.0482
_refine_ls_R_factor_gt 0.0394
_refine_ls_shift/su_max 0.001
_refine_ls_shift/su_mean 0.000
_refine_ls_structure_factor_coef Fsqd
_refine_ls_weighting_details 'calc w=1/[\s^2^(Fo^2^)+(0.0747P)^2^+0.1070P] where P=(Fo^2^+2Fc^2^)/3'
_refine_ls_weighting_scheme calc
_refine_ls_wR_factor_gt 0.1172
_refine_ls_wR_factor_ref 0.1292
_reflns_number_gt 3359
_reflns_number_total 4037
_reflns_threshold_expression I>2\s(I)
_cod_data_source_file bq2183.cif
_cod_data_source_block I
_cod_database_code 2224556
_cod_database_fobs_code 2224556

loop_
_symmetry_equiv_pos_as_xyz
'x, y, z'
'-x, -y, -z'

loop_
_atom_site_type_symbol
_atom_site_label
_atom_site_fract_x
_atom_site_fract_y
_atom_site_fract_z
_atom_site_U_iso_or_equiv
_atom_site_adp_type
_atom_site_calc_flag
_atom_site_refinement_flags
_atom_site_occupancy
_atom_site_disorder_assembly
_atom_site_disorder_group
N N1 0.96801(14) 0.46684(13) 0.22602(12) 0.01253(19) Uani d . 1 . .
H H1N 0.884(2) 0.424(2) 0.2472(19) 0.015 Uiso d . 1 . .
O O1 1.05224(13) 0.67559(12) 0.23889(11) 0.01810(19) Uani d . 1 . .
C C1 0.94176(16) 0.60270(14) 0.25817(13) 0.0119(2) Uani d . 1 . .
C C2 0.76731(16) 0.65786(14) 0.32264(13) 0.0115(2) Uani d . 1 . .
C C3 0.60538(16) 0.63062(15) 0.29623(13) 0.0128(2) Uani d . 1 . .
H H3 0.6034 0.5737 0.2348 0.015 Uiso calc R 1 . .
C C4 0.44720(16) 0.68559(15) 0.35862(14) 0.0137(2) Uani d . 1 . .
H H4 0.3370 0.6679 0.3396 0.016 Uiso calc R 1 . .
C C5 0.45387(16) 0.76691(15) 0.44926(13) 0.0134(2) Uani d . 1 . .
Cl Cl1 0.25804(4) 0.83363(4) 0.53040(3) 0.01918(10) Uani d . 1 . .
C C6 0.61287(17) 0.79600(15) 0.47773(13) 0.0141(2) Uani d . 1 . .
H H6 0.6148 0.8514 0.5405 0.017 Uiso calc R 1 . .
C C7 0.76861(16) 0.74244(15) 0.41260(13) 0.0129(2) Uani d . 1 . .
H H7 0.8772 0.7635 0.4294 0.015 Uiso calc R 1 . .
C C8 1.12198(15) 0.38098(14) 0.17333(13) 0.0111(2) Uani d . 1 . .
C C9 1.11216(15) 0.24043(14) 0.15384(13) 0.0119(2) Uani d . 1 . .
O O91 0.95021(12) 0.21277(11) 0.18506(10) 0.01454(18) Uani d . 1 . .
C C91 0.92918(17) 0.07592(16) 0.16205(15) 0.0170(2) Uani d . 1 . .
H H91A 0.9212 0.1017 0.0554 0.026 Uiso calc R 1 . .
H H91B 0.8142 0.0620 0.1967 0.026 Uiso calc R 1 . .
H H91C 1.0378 -0.0297 0.2183 0.026 Uiso calc R 1 . .
C C10 1.25940(16) 0.14161(15) 0.10850(14) 0.0142(2) Uani d . 1 . .
H H10 1.2514 0.0479 0.0946 0.017 Uiso calc R 1 . .
C C11 1.41951(17) 0.18041(16) 0.08331(14) 0.0156(2) Uani d . 1 . .
H H11 1.5219 0.1115 0.0541 0.019 Uiso calc R 1 . .
C C12 1.42992(17) 0.31922(16) 0.10069(14) 0.0156(2) Uani d . 1 . .
H H12 1.5391 0.3453 0.0826 0.019 Uiso calc R 1 . .
C C13 1.28124(16) 0.42081(15) 0.14455(14) 0.0139(2) Uani d . 1 . .
H H13 1.2883 0.5167 0.1548 0.017 Uiso calc R 1 . .

loop_
_atom_site_aniso_label
_atom_site_aniso_U_11
_atom_site_aniso_U_22
_atom_site_aniso_U_33
_atom_site_aniso_U_12
_atom_site_aniso_U_13
_atom_site_aniso_U_23
N1 0.0111(4) 0.0137(4) 0.0177(5) -0.0062(3) 0.0069(4) -0.0100(4)
O1 0.0149(4) 0.0190(4) 0.0284(5) -0.0099(3) 0.0084(4) -0.0148(4)
C1 0.0107(5) 0.0131(5) 0.0137(5) -0.0044(4) 0.0027(4) -0.0073(4)
C2 0.0111(5) 0.0111(4) 0.0125(5) -0.0037(4) 0.0023(4) -0.0057(4)
C3 0.0118(5) 0.0143(5) 0.0147(5) -0.0051(4) 0.0034(4) -0.0084(4)
C4 0.0115(5) 0.0152(5) 0.0160(5) -0.0054(4) 0.0037(4) -0.0078(4)
C5 0.0132(5) 0.0130(5) 0.0134(5) -0.0035(4) 0.0047(4) -0.0062(4)
Cl1 0.01588(16) 0.02343(17) 0.02268(17) -0.00678(12) 0.00998(12) -0.01468(13)
C6 0.0162(5) 0.0139(5) 0.0143(5) -0.0053(4) 0.0037(4) -0.0083(4)
C7 0.0129(5) 0.0133(5) 0.0145(5) -0.0051(4) 0.0023(4) -0.0078(4)
C8 0.0100(4) 0.0108(4) 0.0118(5) -0.0029(4) 0.0029(4) -0.0052(4)
C9 0.0103(5) 0.0124(5) 0.0128(5) -0.0039(4) 0.0031(4) -0.0056(4)
O91 0.0123(4) 0.0148(4) 0.0228(5) -0.0073(3) 0.0080(3) -0.0122(3)
C91 0.0149(5) 0.0163(5) 0.0261(6) -0.0077(4) 0.0052(5) -0.0135(5)
C10 0.0125(5) 0.0134(5) 0.0171(5) -0.0035(4) 0.0047(4) -0.0082(4)
C11 0.0113(5) 0.0168(5) 0.0178(6) -0.0028(4) 0.0054(4) -0.0085(4)
C12 0.0115(5) 0.0177(5) 0.0172(5) -0.0059(4) 0.0048(4) -0.0068(4)
C13 0.0128(5) 0.0149(5) 0.0161(5) -0.0068(4) 0.0045(4) -0.0074(4)

loop_
_atom_type_symbol
_atom_type_description
_atom_type_scat_dispersion_real
_atom_type_scat_dispersion_imag
_atom_type_scat_source
C C 0.0033 0.0016 'International Tables Vol C Tables 4.2.6.8 and 6.1.1.4'
H H 0.0000 0.0000 'International Tables Vol C Tables 4.2.6.8 and 6.1.1.4'
N N 0.0061 0.0033 'International Tables Vol C Tables 4.2.6.8 and 6.1.1.4'
O O 0.0106 0.0060 'International Tables Vol C Tables 4.2.6.8 and 6.1.1.4'
Cl Cl 0.1484 0.1585 'International Tables Vol C Tables 4.2.6.8 and 6.1.1.4'

loop_
_geom_angle_atom_site_label_1
_geom_angle_atom_site_label_2
_geom_angle_atom_site_label_3
_geom_angle_site_symmetry_1
_geom_angle_site_symmetry_3
_geom_angle
_geom_angle_publ_flag
C1 N1 C8 . . 128.16(9) ?
C1 N1 H1N . . 115.7(11) ?
C8 N1 H1N . . 116.0(11) ?
O1 C1 N1 . . 123.69(10) ?
O1 C1 C2 . . 121.14(10) ?
N1 C1 C2 . . 115.16(9) ?
C7 C2 C3 . . 119.14(10) ?
C7 C2 C1 . . 117.28(10) ?
C3 C2 C1 . . 123.57(10) ?
C4 C3 C2 . . 120.95(10) ?
C4 C3 H3 . . 119.5 ?
C2 C3 H3 . . 119.5 ?
C5 C4 C3 . . 118.53(10) ?
C5 C4 H4 . . 120.7 ?
C3 C4 H4 . . 120.7 ?
C4 C5 C6 . . 121.93(10) ?
C4 C5 Cl1 . . 119.03(9) ?
C6 C5 Cl1 . . 119.04(9) ?
C7 C6 C5 . . 118.73(10) ?
C7 C6 H6 . . 120.6 ?
C5 C6 H6 . . 120.6 ?
C6 C7 C2 . . 120.71(11) ?
C6 C7 H7 . . 119.6 ?
C2 C7 H7 . . 119.6 ?
C13 C8 N1 . . 125.31(10) ?
C13 C8 C9 . . 119.25(10) ?
N1 C8 C9 . . 115.41(9) ?
O91 C9 C10 . . 124.96(10) ?
O91 C9 C8 . . 114.45(9) ?
C10 C9 C8 . . 120.58(10) ?
C9 O91 C91 . . 117.00(9) ?
O91 C91 H91A . . 109.5 ?
O91 C91 H91B . . 109.5 ?
H91A C91 H91B . . 109.5 ?
O91 C91 H91C . . 109.5 ?
H91A C91 H91C . . 109.5 ?
H91B C91 H91C . . 109.5 ?
C9 C10 C11 . . 119.63(10) ?
C9 C10 H10 . . 120.2 ?
C11 C10 H10 . . 120.2 ?
C12 C11 C10 . . 120.28(10) ?
C12 C11 H11 . . 119.9 ?
C10 C11 H11 . . 119.9 ?
C11 C12 C13 . . 120.49(10) ?
C11 C12 H12 . . 119.8 ?
C13 C12 H12 . . 119.8 ?
C12 C13 C8 . . 119.75(10) ?
C12 C13 H13 . . 120.1 ?
C8 C13 H13 . . 120.1 ?

loop_
_geom_bond_atom_site_label_1
_geom_bond_atom_site_label_2
_geom_bond_site_symmetry_2
_geom_bond_distance
_geom_bond_publ_flag
N1 C1 . 1.3613(14) ?
N1 C8 . 1.4039(13) ?
N1 H1N . 0.860(17) ?
O1 C1 . 1.2288(13) ?
C1 C2 . 1.4977(15) ?
C2 C7 . 1.3977(15) ?
C2 C3 . 1.3982(15) ?
C3 C4 . 1.3901(15) ?
C3 H3 . 0.9500 ?
C4 C5 . 1.3879(16) ?
C4 H4 . 0.9500 ?
C5 C6 . 1.3920(16) ?
C5 Cl1 . 1.7408(11) ?
Cl1 O91 2_666 3.1874(9) ?
C6 C7 . 1.3891(15) ?
C6 H6 . 0.9500 ?
C7 H7 . 0.9500 ?
C8 C13 . 1.3961(15) ?
C8 C9 . 1.4119(15) ?
C9 O91 . 1.3683(13) ?
C9 C10 . 1.3841(15) ?
O91 C91 . 1.4301(13) ?
C91 H91A . 0.9800 ?
C91 H91B . 0.9800 ?
C91 H91C . 0.9800 ?
C10 C11 . 1.3947(16) ?
C10 H10 . 0.9500 ?
C11 C12 . 1.3873(16) ?
C11 H11 . 0.9500 ?
C12 C13 . 1.3951(16) ?
C12 H12 . 0.9500 ?
C13 H13 . 0.9500 ?

loop_
_geom_hbond_atom_site_label_D
_geom_hbond_atom_site_label_H
_geom_hbond_atom_site_label_A
_geom_hbond_site_symmetry_A
_geom_hbond_distance_DH
_geom_hbond_distance_HA
_geom_hbond_distance_DA
_geom_hbond_angle_DHA
N1 H1N O91 . 0.855(17) 2.165(19) 2.5810(16) 109.7(15)
C4 H4 O1 1_455 0.95 2.37 3.3060(15) 167.0
C6 H6 Cg1 2_766 0.95 3.33 3.911(2) 132.6
